data_4321865
loop_
_publ_author_name
'Izilda A. Bagatin'
'Dominique Matt'
'Holger Th\"onnessen'
'Peter G. Jones'

_publ_section_title
;
 Calix[4]arene Ligands with Phosphorus-Containing Groups Tethered at the
 Upper Rim
;
_journal_name_full 'Inorganic Chemistry'
_journal_page_first 1585
_journal_page_last 1591
_journal_paper_doi 10.1021/ic980964f
_journal_volume 38
_journal_year 1999
_chemical_formula_sum 'C80.5 H96.5 Cl7.5 O10 P2'
_chemical_formula_weight 1551.89
_chemical_name_systematic
;
 ?
;
_space_group_IT_number 2
_symmetry_cell_setting triclinic
_symmetry_space_group_name_Hall '-P 1'
_symmetry_space_group_name_H-M 'P -1'
_atom_sites_solution_hydrogens geom
_atom_sites_solution_primary direct
_atom_sites_solution_secondary difmap
_audit_creation_method SHELXL-97
_cell_angle_alpha 108.04(2)
_cell_angle_beta 93.13(2)
_cell_angle_gamma 100.268(18)
_cell_formula_units_Z 2
_cell_length_a 16.313(5)
_cell_length_b 16.553(5)
_cell_length_c 17.068(6)
_cell_measurement_temperature 173(2)
_cell_volume 4282(2)
_computing_structure_refinement 'SHELXL-97 (Sheldrick, 1997)'
_computing_structure_solution 'SHELXS-97 (Sheldrick, 1990)'
_diffrn_ambient_temperature 173(2)
_diffrn_measured_fraction_theta_full 0.980
_diffrn_measured_fraction_theta_max 0.980
_diffrn_radiation_monochromator graphite
_diffrn_radiation_source 'fine-focus sealed tube'
_diffrn_radiation_type MoK\a
_diffrn_radiation_wavelength 0.71073
_diffrn_reflns_av_R_equivalents 0.0327
_diffrn_reflns_av_sigmaI/netI 0.0971
_diffrn_reflns_limit_h_max 19
_diffrn_reflns_limit_h_min -19
_diffrn_reflns_limit_k_max 18
_diffrn_reflns_limit_k_min -18
_diffrn_reflns_limit_l_max 20
_diffrn_reflns_limit_l_min 0
_diffrn_reflns_number 15336
_diffrn_reflns_theta_full 25.00
_diffrn_reflns_theta_max 25.00
_diffrn_reflns_theta_min 3.01
_exptl_absorpt_coefficient_mu 0.337
_exptl_absorpt_correction_T_max 0.9057
_exptl_absorpt_correction_T_min 0.8107
_exptl_crystal_density_diffrn 1.203
_exptl_crystal_density_method 'not measured'
_exptl_crystal_F_000 1634
_exptl_crystal_size_max 0.65
_exptl_crystal_size_mid 0.40
_exptl_crystal_size_min 0.30
_refine_diff_density_max 1.168
_refine_diff_density_min -0.807
_refine_diff_density_rms 0.090
_refine_ls_extinction_coef 0.0000(6)
_refine_ls_extinction_expression Fc^*^=kFc[1+0.001xFc^2^\l^3^/sin(2\q)]^-1/4^
_refine_ls_extinction_method SHELXL
_refine_ls_goodness_of_fit_ref 0.927
_refine_ls_hydrogen_treatment mixed
_refine_ls_matrix_type full
_refine_ls_number_parameters 910
_refine_ls_number_reflns 14801
_refine_ls_number_restraints 0
_refine_ls_restrained_S_all 0.927
_refine_ls_R_factor_all 0.1428
_refine_ls_R_factor_gt 0.0803
_refine_ls_shift/su_max 0.162
_refine_ls_shift/su_mean 0.002
_refine_ls_structure_factor_coef Fsqd
_refine_ls_weighting_details 'calc w=1/[\s^2^(Fo^2^)+(0.1536P)^2^+0.0000P] where P=(Fo^2^+2Fc^2^)/3'
_refine_ls_weighting_scheme calc
_refine_ls_wR_factor_gt 0.2123
_refine_ls_wR_factor_ref 0.2464
_reflns_number_gt 7841
_reflns_number_total 14801
_reflns_threshold_expression >2sigma(I)
_cod_data_source_file ic980964f.cif
_cod_data_source_block izil
_cod_original_cell_volume 4283(2)
_cod_original_formula_sum 'C80.50 H96.50 Cl7.50 O10 P2'
_cod_database_code 4321865

loop_
_symmetry_equiv_pos_as_xyz
'x, y, z'
'-x, -y, -z'

loop_
_atom_site_label
_atom_site_type_symbol
_atom_site_fract_x
_atom_site_fract_y
_atom_site_fract_z
_atom_site_U_iso_or_equiv
_atom_site_adp_type
_atom_site_occupancy
_atom_site_symmetry_multiplicity
_atom_site_calc_flag
_atom_site_refinement_flags
_atom_site_disorder_assembly
_atom_site_disorder_group
P1 P 0.90861(7) 0.36364(8) 0.56817(8) 0.0281(3) Uani 1 1 d . . .
P2 P 0.39658(7) -0.09968(8) 0.58898(8) 0.0254(3) Uani 1 1 d . . .
O1 O 0.8225(2) 0.3850(2) 0.9461(2) 0.0346(8) Uani 1 1 d . . .
O2 O 0.9666(3) 0.4061(3) 1.0676(3) 0.0588(11) Uani 1 1 d . . .
O3 O 0.9133(2) 0.4594(2) 0.6006(2) 0.0380(9) Uani 1 1 d . . .
O4 O 0.6227(2) 0.3583(2) 0.9474(2) 0.0367(8) Uani 1 1 d . . .
O5 O 0.7019(3) 0.5371(3) 1.0677(3) 0.0777(15) Uani 1 1 d . . .
O6 O 0.56302(19) 0.16504(19) 0.96555(19) 0.0277(7) Uani 1 1 d . . .
O7 O 0.6050(2) 0.0884(2) 1.0867(2) 0.0434(9) Uani 1 1 d . . .
O8 O 0.3203(2) -0.0911(2) 0.6316(2) 0.0333(8) Uani 1 1 d . . .
O9 O 0.7532(2) 0.1999(2) 0.92997(19) 0.0298(8) Uani 1 1 d . . .
O10 O 0.7784(2) 0.3081(2) 1.1511(2) 0.0405(9) Uani 1 1 d . . .
C11 C 0.8181(3) 0.3619(3) 0.8601(3) 0.0301(11) Uani 1 1 d . . .
C12 C 0.8613(3) 0.2989(3) 0.8175(3) 0.0301(11) Uani 1 1 d . . .
C13 C 0.8612(3) 0.2809(3) 0.7330(3) 0.0323(12) Uani 1 1 d . . .
H13 H 0.8906 0.2385 0.7037 0.039 Uiso 1 1 calc R . .
C14 C 0.8194(3) 0.3230(3) 0.6892(3) 0.0303(11) Uani 1 1 d . . .
C15 C 0.7742(3) 0.3828(3) 0.7326(3) 0.0312(11) Uani 1 1 d . . .
H15 H 0.7447 0.4114 0.7035 0.037 Uiso 1 1 calc R . .
C16 C 0.7712(3) 0.4017(3) 0.8178(3) 0.0292(11) Uani 1 1 d . . .
C17 C 0.7144(3) 0.4617(3) 0.8624(3) 0.0341(12) Uani 1 1 d . . .
H17A H 0.7271 0.4760 0.9232 0.041 Uiso 1 1 calc R . .
H17B H 0.7261 0.5166 0.8493 0.041 Uiso 1 1 calc R . .
C18 C 0.8192(3) 0.3004(3) 0.5961(3) 0.0313(11) Uani 1 1 d . . .
H18A H 0.7669 0.3108 0.5722 0.038 Uiso 1 1 calc R . .
H18B H 0.8197 0.2379 0.5717 0.038 Uiso 1 1 calc R . .
C22 C 0.8848(3) 0.4619(4) 0.9873(4) 0.0461(14) Uani 1 1 d . . .
H22A H 0.8616 0.5137 0.9889 0.055 Uiso 1 1 calc R . .
H22B H 0.9339 0.4623 0.9557 0.055 Uiso 1 1 calc R . .
C23 C 0.9117(4) 0.4661(4) 1.0726(4) 0.0622(19) Uani 1 1 d . . .
H23A H 0.9414 0.5257 1.1054 0.075 Uiso 1 1 calc R . .
H23B H 0.8622 0.4502 1.1000 0.075 Uiso 1 1 calc R . .
C24 C 1.0031(5) 0.4099(6) 1.1469(5) 0.084(2) Uani 1 1 d . . .
H24A H 0.9586 0.3934 1.1795 0.101 Uiso 1 1 calc R . .
H24B H 1.0337 0.4698 1.1777 0.101 Uiso 1 1 calc R . .
C25 C 1.0612(6) 0.3498(8) 1.1347(6) 0.117(4) Uani 1 1 d . . .
H25A H 1.0385 0.2981 1.0867 0.140 Uiso 1 1 calc R . .
H25B H 1.0681 0.3326 1.1843 0.140 Uiso 1 1 calc R . .
H25C H 1.1158 0.3785 1.1249 0.140 Uiso 1 1 calc R . .
C31 C 0.5809(3) 0.3641(3) 0.8762(3) 0.0288(11) Uani 1 1 d . . .
C32 C 0.6223(3) 0.4189(3) 0.8363(3) 0.0277(11) Uani 1 1 d . . .
C33 C 0.5779(3) 0.4289(3) 0.7690(3) 0.0306(11) Uani 1 1 d . . .
H33 H 0.6052 0.4668 0.7421 0.037 Uiso 1 1 calc R . .
C34 C 0.4951(3) 0.3858(3) 0.7392(3) 0.0290(11) Uani 1 1 d . . .
C35 C 0.4594(3) 0.3267(3) 0.7779(3) 0.0303(11) Uani 1 1 d . . .
H35 H 0.4043 0.2937 0.7569 0.036 Uiso 1 1 calc R . .
C36 C 0.5002(3) 0.3141(3) 0.8450(3) 0.0264(11) Uani 1 1 d . . .
C37 C 0.4609(3) 0.2435(3) 0.8785(3) 0.0289(11) Uani 1 1 d . . .
H37A H 0.3990 0.2330 0.8676 0.035 Uiso 1 1 calc R . .
H37B H 0.4764 0.2623 0.9393 0.035 Uiso 1 1 calc R . .
C38 C 0.4455(3) 0.4034(3) 0.6694(3) 0.0368(12) Uani 1 1 d . . .
C39 C 0.5027(4) 0.4326(4) 0.6115(4) 0.0589(17) Uani 1 1 d . . .
H39A H 0.5339 0.3873 0.5866 0.071 Uiso 1 1 calc R . .
H39B H 0.5423 0.4864 0.6430 0.071 Uiso 1 1 calc R . .
H39C H 0.4689 0.4427 0.5676 0.071 Uiso 1 1 calc R . .
C40 C 0.3975(5) 0.4745(5) 0.7103(4) 0.073(2) Uani 1 1 d . . .
H40A H 0.3672 0.4892 0.6673 0.088 Uiso 1 1 calc R . .
H40B H 0.4373 0.5262 0.7459 0.088 Uiso 1 1 calc R . .
H40C H 0.3576 0.4533 0.7439 0.088 Uiso 1 1 calc R . .
C41 C 0.3833(4) 0.3234(4) 0.6163(4) 0.0549(16) Uani 1 1 d . . .
H41A H 0.4124 0.2753 0.5959 0.066 Uiso 1 1 calc R . .
H41B H 0.3573 0.3353 0.5691 0.066 Uiso 1 1 calc R . .
H41C H 0.3398 0.3076 0.6494 0.066 Uiso 1 1 calc R . .
C42 C 0.5977(4) 0.4092(4) 1.0229(3) 0.0458(14) Uani 1 1 d . . .
H42A H 0.6242 0.3944 1.0688 0.055 Uiso 1 1 calc R . .
H42B H 0.5363 0.3900 1.0207 0.055 Uiso 1 1 calc R . .
C43 C 0.6156(5) 0.5024(5) 1.0452(5) 0.072(2) Uani 1 1 d . . .
H43A H 0.5959 0.5190 0.9976 0.086 Uiso 1 1 calc R . .
H43B H 0.5846 0.5271 1.0921 0.086 Uiso 1 1 calc R . .
C44 C 0.7220(6) 0.6313(5) 1.0948(6) 0.094(3) Uani 1 1 d . . .
H44A H 0.6906 0.6518 1.0560 0.113 Uiso 1 1 calc R . .
H44B H 0.7038 0.6543 1.1504 0.113 Uiso 1 1 calc R . .
C45 C 0.8089(6) 0.6640(6) 1.0984(5) 0.100(3) Uani 1 1 d . . .
H45A H 0.8408 0.6298 1.1212 0.120 Uiso 1 1 calc R . .
H45B H 0.8230 0.7248 1.1341 0.120 Uiso 1 1 calc R . .
H45C H 0.8231 0.6600 1.0425 0.120 Uiso 1 1 calc R . .
C51 C 0.5452(3) 0.1269(3) 0.8800(3) 0.0251(10) Uani 1 1 d . . .
C52 C 0.4909(3) 0.1594(3) 0.8372(3) 0.0252(10) Uani 1 1 d . . .
C53 C 0.4666(3) 0.1153(3) 0.7528(3) 0.0269(11) Uani 1 1 d . . .
H53 H 0.4274 0.1348 0.7234 0.032 Uiso 1 1 calc R . .
C54 C 0.4987(3) 0.0429(3) 0.7106(3) 0.0267(11) Uani 1 1 d . . .
C55 C 0.5570(3) 0.0173(3) 0.7544(3) 0.0271(11) Uani 1 1 d . . .
H55 H 0.5808 -0.0303 0.7257 0.033 Uiso 1 1 calc R . .
C56 C 0.5826(3) 0.0581(3) 0.8389(3) 0.0260(10) Uani 1 1 d . . .
C57 C 0.6508(3) 0.0310(3) 0.8820(3) 0.0310(11) Uani 1 1 d . . .
H57A H 0.6348 -0.0319 0.8737 0.037 Uiso 1 1 calc R . .
H57B H 0.6570 0.0626 0.9423 0.037 Uiso 1 1 calc R . .
C58 C 0.4745(3) 0.0005(3) 0.6184(3) 0.0274(11) Uani 1 1 d . . .
H58A H 0.5255 -0.0115 0.5920 0.033 Uiso 1 1 calc R . .
H58B H 0.4527 0.0421 0.5961 0.033 Uiso 1 1 calc R . .
C62 C 0.5037(3) 0.1275(3) 1.0103(3) 0.0355(12) Uani 1 1 d . . .
H62A H 0.4839 0.0647 0.9801 0.043 Uiso 1 1 calc R . .
H62B H 0.4546 0.1556 1.0151 0.043 Uiso 1 1 calc R . .
C63 C 0.5448(3) 0.1402(4) 1.0947(3) 0.0408(13) Uani 1 1 d . . .
H63A H 0.5719 0.2020 1.1220 0.049 Uiso 1 1 calc R . .
H63B H 0.5024 0.1235 1.1293 0.049 Uiso 1 1 calc R . .
C64 C 0.6456(4) 0.0930(4) 1.1642(4) 0.0569(17) Uani 1 1 d . . .
H64A H 0.6033 0.0788 1.1999 0.068 Uiso 1 1 calc R . .
H64B H 0.6784 0.1524 1.1928 0.068 Uiso 1 1 calc R . .
C65 C 0.7029(5) 0.0292(5) 1.1488(5) 0.073(2) Uani 1 1 d . . .
H65A H 0.6701 -0.0295 1.1203 0.088 Uiso 1 1 calc R . .
H65B H 0.7309 0.0313 1.2019 0.088 Uiso 1 1 calc R . .
H65C H 0.7452 0.0443 1.1142 0.088 Uiso 1 1 calc R . .
C71 C 0.7826(3) 0.1341(3) 0.8733(3) 0.0276(11) Uani 1 1 d . . .
C72 C 0.7344(3) 0.0499(3) 0.8484(3) 0.0269(10) Uani 1 1 d . . .
C73 C 0.7621(3) -0.0144(3) 0.7893(3) 0.0356(12) Uani 1 1 d . . .
H73 H 0.7297 -0.0719 0.7721 0.043 Uiso 1 1 calc R . .
C74 C 0.8357(3) 0.0020(4) 0.7541(3) 0.0393(13) Uani 1 1 d . . .
C75 C 0.8818(3) 0.0871(3) 0.7803(3) 0.0363(12) Uani 1 1 d . . .
H75 H 0.9327 0.0996 0.7578 0.044 Uiso 1 1 calc R . .
C76 C 0.8557(3) 0.1539(3) 0.8383(3) 0.0293(11) Uani 1 1 d . . .
C77 C 0.9037(3) 0.2476(3) 0.8607(3) 0.0356(12) Uani 1 1 d . . .
H77A H 0.9082 0.2760 0.9215 0.043 Uiso 1 1 calc R . .
H77B H 0.9612 0.2477 0.8449 0.043 Uiso 1 1 calc R . .
C78 C 0.8634(4) -0.0722(4) 0.6881(4) 0.0590(18) Uani 1 1 d . . .
C79 C 0.8671(12) -0.1458(8) 0.7213(8) 0.222(9) Uani 1 1 d . . .
H79A H 0.8594 -0.2003 0.6750 0.266 Uiso 1 1 calc R . .
H79B H 0.8225 -0.1501 0.7570 0.266 Uiso 1 1 calc R . .
H79C H 0.9217 -0.1352 0.7537 0.266 Uiso 1 1 calc R . .
C80 C 0.7929(6) -0.1198(6) 0.6182(6) 0.124(4) Uani 1 1 d . . .
H80A H 0.7758 -0.0786 0.5931 0.148 Uiso 1 1 calc R . .
H80B H 0.7450 -0.1463 0.6403 0.148 Uiso 1 1 calc R . .
H80C H 0.8125 -0.1651 0.5760 0.148 Uiso 1 1 calc R . .
C81 C 0.9357(9) -0.0479(8) 0.6571(12) 0.310(15) Uani 1 1 d . . .
H81A H 0.9305 -0.0001 0.6359 0.372 Uiso 1 1 calc R . .
H81B H 0.9456 -0.0973 0.6120 0.372 Uiso 1 1 calc R . .
H81C H 0.9828 -0.0287 0.7013 0.372 Uiso 1 1 calc R . .
C82 C 0.7856(3) 0.2164(3) 1.0147(3) 0.0372(12) Uani 1 1 d . . .
H82A H 0.8470 0.2387 1.0234 0.045 Uiso 1 1 calc R . .
H82B H 0.7737 0.1625 1.0295 0.045 Uiso 1 1 calc R . .
C83 C 0.7421(3) 0.2826(3) 1.0662(3) 0.0359(12) Uani 1 1 d . . .
H83A H 0.7490 0.3337 1.0469 0.043 Uiso 1 1 calc R . .
H83B H 0.6814 0.2579 1.0613 0.043 Uiso 1 1 calc R . .
C84 C 0.7392(3) 0.3703(4) 1.2042(3) 0.0412(13) Uani 1 1 d . . .
H84A H 0.6786 0.3458 1.2007 0.049 Uiso 1 1 calc R . .
H84B H 0.7451 0.4225 1.1866 0.049 Uiso 1 1 calc R . .
C85 C 0.7797(4) 0.3950(4) 1.2924(3) 0.0470(14) Uani 1 1 d . . .
H85A H 0.7710 0.3437 1.3105 0.056 Uiso 1 1 calc R . .
H85B H 0.7542 0.4398 1.3288 0.056 Uiso 1 1 calc R . .
H85C H 0.8399 0.4174 1.2952 0.056 Uiso 1 1 calc R . .
C111 C 1.0000(3) 0.3348(3) 0.6080(3) 0.0309(11) Uani 1 1 d . . .
C112 C 1.0161(4) 0.2511(4) 0.5758(4) 0.0459(14) Uani 1 1 d . . .
H112 H 0.9794 0.2083 0.5313 0.055 Uiso 1 1 calc R . .
C113 C 1.0858(4) 0.2314(4) 0.6093(4) 0.0573(17) Uani 1 1 d . . .
H113 H 1.0963 0.1744 0.5885 0.069 Uiso 1 1 calc R . .
C114 C 1.1395(4) 0.2926(4) 0.6716(4) 0.0555(16) Uani 1 1 d . . .
H114 H 1.1879 0.2785 0.6935 0.067 Uiso 1 1 calc R . .
C115 C 1.1243(4) 0.3748(4) 0.7033(4) 0.0573(17) Uani 1 1 d . . .
H115 H 1.1619 0.4173 0.7473 0.069 Uiso 1 1 calc R . .
C116 C 1.0547(3) 0.3961(3) 0.6714(3) 0.0400(13) Uani 1 1 d . . .
H116 H 1.0445 0.4531 0.6934 0.048 Uiso 1 1 calc R . .
C121 C 0.9074(3) 0.3202(3) 0.4573(3) 0.0297(11) Uani 1 1 d . . .
C122 C 0.8570(3) 0.2421(3) 0.4072(3) 0.0386(13) Uani 1 1 d . . .
H122 H 0.8161 0.2106 0.4302 0.046 Uiso 1 1 calc R . .
C123 C 0.8663(4) 0.2102(4) 0.3237(4) 0.0516(15) Uani 1 1 d . . .
H123 H 0.8320 0.1567 0.2899 0.062 Uiso 1 1 calc R . .
C124 C 0.9244(4) 0.2550(4) 0.2895(4) 0.0525(16) Uani 1 1 d . . .
H124 H 0.9302 0.2326 0.2322 0.063 Uiso 1 1 calc R . .
C125 C 0.9751(4) 0.3335(4) 0.3388(3) 0.0481(15) Uani 1 1 d . . .
H125 H 1.0163 0.3643 0.3154 0.058 Uiso 1 1 calc R . .
C126 C 0.9652(3) 0.3661(4) 0.4212(3) 0.0390(13) Uani 1 1 d . . .
H126 H 0.9982 0.4207 0.4542 0.047 Uiso 1 1 calc R . .
C131 C 0.3742(3) -0.1298(3) 0.4779(3) 0.0245(10) Uani 1 1 d . . .
C132 C 0.3218(3) -0.0860(3) 0.4473(3) 0.0322(12) Uani 1 1 d . . .
H132 H 0.2991 -0.0424 0.4849 0.039 Uiso 1 1 calc R . .
C133 C 0.3020(3) -0.1051(3) 0.3619(3) 0.0336(12) Uani 1 1 d . . .
H133 H 0.2664 -0.0746 0.3417 0.040 Uiso 1 1 calc R . .
C134 C 0.3347(3) -0.1692(3) 0.3066(3) 0.0307(11) Uani 1 1 d . . .
H134 H 0.3218 -0.1827 0.2485 0.037 Uiso 1 1 calc R . .
C135 C 0.3859(3) -0.2126(3) 0.3371(3) 0.0334(12) Uani 1 1 d . . .
H135 H 0.4080 -0.2565 0.2994 0.040 Uiso 1 1 calc R . .
C136 C 0.4061(3) -0.1939(3) 0.4217(3) 0.0301(11) Uani 1 1 d . . .
H136 H 0.4418 -0.2248 0.4413 0.036 Uiso 1 1 calc R . .
C141 C 0.4477(3) -0.1814(3) 0.6087(3) 0.0304(11) Uani 1 1 d . . .
C142 C 0.4015(4) -0.2410(3) 0.6382(3) 0.0404(13) Uani 1 1 d . . .
H142 H 0.3453 -0.2379 0.6485 0.048 Uiso 1 1 calc R . .
C143 C 0.4369(4) -0.3059(4) 0.6531(4) 0.0548(16) Uani 1 1 d . . .
H143 H 0.4047 -0.3469 0.6738 0.066 Uiso 1 1 calc R . .
C144 C 0.5178(4) -0.3115(4) 0.6382(4) 0.0579(17) Uani 1 1 d . . .
H144 H 0.5414 -0.3562 0.6485 0.069 Uiso 1 1 calc R . .
C145 C 0.5646(4) -0.2523(4) 0.6084(4) 0.0462(14) Uani 1 1 d . . .
H145 H 0.6208 -0.2560 0.5985 0.055 Uiso 1 1 calc R . .
C146 C 0.5302(3) -0.1871(3) 0.5928(3) 0.0382(13) Uani 1 1 d . . .
H146 H 0.5623 -0.1467 0.5714 0.046 Uiso 1 1 calc R . .
C98 C -0.2235(4) -0.4505(4) 0.5688(4) 0.0501(15) Uani 1 1 d . . .
H98 H -0.1732 -0.4723 0.5831 0.060 Uiso 1 1 calc R . .
Cl94 Cl -0.30230(11) -0.54023(12) 0.51249(12) 0.0739(5) Uani 1 1 d . . .
Cl95 Cl -0.25751(14) -0.39245(14) 0.66149(13) 0.0886(7) Uani 1 1 d . . .
Cl96 Cl -0.19467(12) -0.38355(13) 0.50814(13) 0.0766(6) Uani 1 1 d . . .
C99 C 0.7892(4) -0.0384(4) 0.3565(5) 0.066(2) Uani 1 1 d . . .
H99 H 0.7540 0.0030 0.3491 0.079 Uiso 1 1 calc R . .
Cl97 Cl 0.72767(10) -0.11876(10) 0.38925(11) 0.0594(5) Uani 1 1 d . . .
Cl98 Cl 0.87313(12) 0.01826(13) 0.43281(17) 0.0930(7) Uani 1 1 d . . .
Cl99 Cl 0.8249(2) -0.0873(2) 0.26122(15) 0.1292(12) Uani 1 1 d . . .
C97 C 0.279(4) 0.251(4) 1.107(4) 0.31(2) Uiso 0.50 1 d P . .
H97 H 0.2279 0.2742 1.1247 0.369 Uiso 0.50 1 calc PR . .
Cl89 Cl 0.3880(9) 0.3284(9) 1.1237(8) 0.261(5) Uiso 0.50 1 d P . .
Cl88 Cl 0.6497(13) -0.2404(13) 0.8221(13) 0.381(9) Uiso 0.50 1 d P . .
Cl87 Cl 0.2750(11) 0.1762(13) 1.0207(12) 0.345(8) Uiso 0.50 1 d P . .

loop_
_atom_site_aniso_label
_atom_site_aniso_U_11
_atom_site_aniso_U_22
_atom_site_aniso_U_33
_atom_site_aniso_U_23
_atom_site_aniso_U_13
_atom_site_aniso_U_12
P1 0.0240(6) 0.0257(7) 0.0351(7) 0.0101(6) 0.0112(5) 0.0032(5)
P2 0.0251(6) 0.0200(6) 0.0294(7) 0.0053(5) 0.0091(5) 0.0035(5)
O1 0.0290(18) 0.037(2) 0.0320(19) 0.0081(16) 0.0086(15) -0.0030(15)
O2 0.055(3) 0.069(3) 0.047(3) 0.014(2) 0.010(2) 0.009(2)
O3 0.0351(19) 0.0289(19) 0.052(2) 0.0124(17) 0.0133(17) 0.0099(15)
O4 0.040(2) 0.038(2) 0.034(2) 0.0090(16) 0.0118(16) 0.0167(16)
O5 0.076(3) 0.070(3) 0.071(3) -0.004(3) 0.012(3) 0.025(3)
O6 0.0307(18) 0.0260(17) 0.0277(18) 0.0105(14) 0.0128(14) 0.0030(14)
O7 0.050(2) 0.048(2) 0.033(2) 0.0154(18) 0.0054(17) 0.0061(19)
O8 0.0275(18) 0.0350(19) 0.038(2) 0.0091(16) 0.0149(15) 0.0093(15)
O9 0.0346(18) 0.0266(18) 0.0277(18) 0.0042(14) 0.0133(15) 0.0102(14)
O10 0.045(2) 0.042(2) 0.029(2) 0.0011(16) 0.0104(16) 0.0129(17)
C11 0.019(2) 0.030(3) 0.041(3) 0.014(2) 0.012(2) -0.001(2)
C12 0.019(2) 0.035(3) 0.040(3) 0.016(2) 0.013(2) 0.005(2)
C13 0.025(3) 0.029(3) 0.046(3) 0.015(2) 0.017(2) 0.006(2)
C14 0.023(2) 0.029(3) 0.038(3) 0.013(2) 0.012(2) -0.003(2)
C15 0.027(3) 0.026(3) 0.042(3) 0.015(2) 0.010(2) 0.001(2)
C16 0.024(2) 0.021(2) 0.042(3) 0.008(2) 0.012(2) 0.0007(19)
C17 0.035(3) 0.023(3) 0.042(3) 0.004(2) 0.011(2) 0.008(2)
C18 0.025(3) 0.033(3) 0.036(3) 0.013(2) 0.010(2) 0.002(2)
C22 0.032(3) 0.042(3) 0.055(4) 0.007(3) 0.004(3) -0.001(2)
C23 0.055(4) 0.064(4) 0.049(4) 0.002(3) 0.014(3) -0.007(3)
C24 0.082(6) 0.128(7) 0.054(5) 0.043(5) 0.024(4) 0.022(5)
C25 0.091(6) 0.218(12) 0.108(7) 0.119(8) 0.047(6) 0.069(8)
C31 0.035(3) 0.026(3) 0.027(3) 0.004(2) 0.014(2) 0.016(2)
C32 0.030(3) 0.020(2) 0.032(3) 0.001(2) 0.013(2) 0.011(2)
C33 0.038(3) 0.021(2) 0.037(3) 0.009(2) 0.016(2) 0.013(2)
C34 0.033(3) 0.023(2) 0.032(3) 0.005(2) 0.012(2) 0.015(2)
C35 0.029(3) 0.026(3) 0.033(3) 0.002(2) 0.013(2) 0.011(2)
C36 0.030(3) 0.022(2) 0.029(3) 0.004(2) 0.016(2) 0.012(2)
C37 0.029(3) 0.027(3) 0.032(3) 0.007(2) 0.013(2) 0.009(2)
C38 0.043(3) 0.036(3) 0.040(3) 0.016(2) 0.012(2) 0.017(2)
C39 0.064(4) 0.067(4) 0.054(4) 0.036(3) 0.008(3) 0.004(3)
C40 0.103(6) 0.079(5) 0.061(4) 0.024(4) 0.014(4) 0.073(5)
C41 0.058(4) 0.056(4) 0.054(4) 0.025(3) 0.001(3) 0.006(3)
C42 0.049(3) 0.050(4) 0.032(3) -0.002(3) 0.010(3) 0.022(3)
C43 0.065(5) 0.080(5) 0.057(4) -0.002(4) 0.011(4) 0.022(4)
C44 0.086(6) 0.063(5) 0.116(7) -0.006(5) 0.032(5) 0.026(5)
C45 0.140(9) 0.068(5) 0.075(6) 0.009(4) 0.013(6) 0.000(6)
C51 0.021(2) 0.024(2) 0.026(3) 0.007(2) 0.0075(19) -0.0023(19)
C52 0.024(2) 0.022(2) 0.031(3) 0.009(2) 0.013(2) 0.0021(19)
C53 0.021(2) 0.027(3) 0.031(3) 0.008(2) 0.009(2) 0.0011(19)
C54 0.025(2) 0.021(2) 0.034(3) 0.009(2) 0.012(2) 0.0022(19)
C55 0.031(3) 0.017(2) 0.034(3) 0.005(2) 0.015(2) 0.0087(19)
C56 0.024(2) 0.023(2) 0.029(3) 0.008(2) 0.008(2) -0.0001(19)
C57 0.033(3) 0.026(3) 0.037(3) 0.011(2) 0.014(2) 0.007(2)
C58 0.029(3) 0.023(2) 0.030(3) 0.008(2) 0.011(2) 0.003(2)
C62 0.037(3) 0.036(3) 0.036(3) 0.017(2) 0.015(2) 0.001(2)
C63 0.045(3) 0.038(3) 0.036(3) 0.010(2) 0.018(3) 0.001(3)
C64 0.067(4) 0.054(4) 0.046(4) 0.020(3) 0.002(3) -0.003(3)
C65 0.076(5) 0.077(5) 0.072(5) 0.037(4) -0.016(4) 0.014(4)
C71 0.030(3) 0.032(3) 0.026(3) 0.011(2) 0.009(2) 0.014(2)
C72 0.026(2) 0.029(3) 0.031(3) 0.013(2) 0.009(2) 0.010(2)
C73 0.038(3) 0.027(3) 0.040(3) 0.005(2) 0.007(2) 0.012(2)
C74 0.033(3) 0.043(3) 0.042(3) 0.005(3) 0.011(2) 0.021(2)
C75 0.028(3) 0.047(3) 0.040(3) 0.017(3) 0.017(2) 0.017(2)
C76 0.024(2) 0.035(3) 0.033(3) 0.013(2) 0.011(2) 0.012(2)
C77 0.025(3) 0.040(3) 0.044(3) 0.017(3) 0.010(2) 0.006(2)
C78 0.054(4) 0.056(4) 0.062(4) -0.003(3) 0.023(3) 0.035(3)
C79 0.41(3) 0.167(12) 0.149(11) 0.033(9) 0.110(14) 0.234(16)
C80 0.088(6) 0.108(7) 0.111(8) -0.059(6) 0.026(6) 0.024(5)
C81 0.200(13) 0.125(10) 0.42(2) -0.153(13) 0.260(17) -0.073(9)
C82 0.041(3) 0.041(3) 0.029(3) 0.010(2) 0.008(2) 0.009(2)
C83 0.035(3) 0.036(3) 0.034(3) 0.008(2) 0.012(2) 0.006(2)
C84 0.045(3) 0.041(3) 0.036(3) 0.006(2) 0.014(3) 0.012(3)
C85 0.048(3) 0.051(4) 0.037(3) 0.005(3) 0.007(3) 0.013(3)
C111 0.030(3) 0.031(3) 0.035(3) 0.012(2) 0.019(2) 0.008(2)
C112 0.050(3) 0.035(3) 0.044(3) -0.002(3) 0.003(3) 0.015(3)
C113 0.066(4) 0.047(4) 0.062(4) 0.008(3) 0.006(3) 0.036(3)
C114 0.044(4) 0.063(4) 0.063(4) 0.015(3) 0.004(3) 0.027(3)
C115 0.041(3) 0.054(4) 0.064(4) 0.004(3) -0.009(3) 0.007(3)
C116 0.039(3) 0.033(3) 0.042(3) 0.001(2) 0.003(2) 0.011(2)
C121 0.025(2) 0.035(3) 0.032(3) 0.015(2) 0.007(2) 0.007(2)
C122 0.041(3) 0.034(3) 0.039(3) 0.013(2) 0.005(2) -0.001(2)
C123 0.064(4) 0.045(3) 0.039(3) 0.009(3) -0.002(3) 0.006(3)
C124 0.062(4) 0.062(4) 0.037(3) 0.016(3) 0.014(3) 0.020(3)
C125 0.045(3) 0.066(4) 0.039(3) 0.025(3) 0.016(3) 0.008(3)
C126 0.034(3) 0.043(3) 0.040(3) 0.017(3) 0.008(2) 0.001(2)
C131 0.022(2) 0.024(2) 0.026(2) 0.007(2) 0.0049(19) 0.0016(19)
C132 0.027(3) 0.028(3) 0.039(3) 0.005(2) 0.011(2) 0.006(2)
C133 0.027(3) 0.036(3) 0.040(3) 0.013(2) 0.005(2) 0.011(2)
C134 0.028(3) 0.029(3) 0.031(3) 0.007(2) 0.005(2) -0.002(2)
C135 0.033(3) 0.027(3) 0.035(3) 0.004(2) 0.015(2) 0.002(2)
C136 0.027(3) 0.027(3) 0.037(3) 0.009(2) 0.008(2) 0.007(2)
C141 0.037(3) 0.024(2) 0.027(3) 0.004(2) 0.004(2) 0.005(2)
C142 0.047(3) 0.031(3) 0.046(3) 0.015(3) 0.015(3) 0.007(2)
C143 0.078(5) 0.036(3) 0.059(4) 0.026(3) 0.013(3) 0.014(3)
C144 0.079(5) 0.040(4) 0.062(4) 0.022(3) 0.000(4) 0.023(3)
C145 0.044(3) 0.040(3) 0.052(4) 0.007(3) 0.000(3) 0.019(3)
C146 0.038(3) 0.030(3) 0.045(3) 0.008(2) 0.005(2) 0.009(2)
C98 0.047(3) 0.046(3) 0.058(4) 0.015(3) 0.008(3) 0.017(3)
Cl94 0.0617(11) 0.0753(12) 0.0699(12) 0.0146(10) 0.0064(9) -0.0076(9)
Cl95 0.1045(16) 0.0785(13) 0.0739(13) 0.0009(10) 0.0294(12) 0.0332(12)
Cl96 0.0710(12) 0.0774(13) 0.0952(15) 0.0498(11) 0.0124(10) 0.0110(10)
C99 0.075(5) 0.063(4) 0.085(5) 0.035(4) 0.039(4) 0.049(4)
Cl97 0.0477(9) 0.0427(8) 0.0871(12) 0.0176(8) 0.0086(8) 0.0135(7)
Cl98 0.0536(11) 0.0620(12) 0.154(2) 0.0230(13) 0.0258(12) 0.0058(9)
Cl99 0.201(3) 0.160(3) 0.0894(16) 0.0646(17) 0.0835(18) 0.133(2)

loop_
_atom_type_symbol
_atom_type_description
_atom_type_scat_dispersion_real
_atom_type_scat_dispersion_imag
_atom_type_scat_source
C C 0.0033 0.0016 'International Tables Vol C Tables 4.2.6.8 and 6.1.1.4'
H H 0.0000 0.0000 'International Tables Vol C Tables 4.2.6.8 and 6.1.1.4'
O O 0.0106 0.0060 'International Tables Vol C Tables 4.2.6.8 and 6.1.1.4'
P P 0.1023 0.0942 'International Tables Vol C Tables 4.2.6.8 and 6.1.1.4'
Cl Cl 0.1484 0.1585 'International Tables Vol C Tables 4.2.6.8 and 6.1.1.4'

loop_
_geom_angle_atom_site_label_1
_geom_angle_atom_site_label_2
_geom_angle_atom_site_label_3
_geom_angle
_geom_angle_site_symmetry_1
_geom_angle_site_symmetry_3
_geom_angle_publ_flag
O3 P1 C121 114.4(2) . . ?
O3 P1 C111 111.3(2) . . ?
C121 P1 C111 103.5(2) . . ?
O3 P1 C18 113.8(2) . . ?
C121 P1 C18 107.2(2) . . ?
C111 P1 C18 105.8(2) . . ?
O8 P2 C131 112.3(2) . . ?
O8 P2 C58 113.2(2) . . ?
C131 P2 C58 104.7(2) . . ?
O8 P2 C141 112.5(2) . . ?
C131 P2 C141 106.6(2) . . ?
C58 P2 C141 107.1(2) . . ?
C11 O1 C22 112.4(4) . . ?
C24 O2 C23 113.1(5) . . ?
C31 O4 C42 113.6(4) . . ?
C43 O5 C44 113.1(6) . . ?
C51 O6 C62 113.0(3) . . ?
C63 O7 C64 113.1(4) . . ?
C71 O9 C82 113.7(4) . . ?
C84 O10 C83 111.5(4) . . ?
O1 C11 C16 119.9(4) . . ?
O1 C11 C12 119.0(4) . . ?
C16 C11 C12 121.2(5) . . ?
C13 C12 C11 118.4(5) . . ?
C13 C12 C77 119.6(4) . . ?
C11 C12 C77 121.9(5) . . ?
C12 C13 C14 122.1(5) . . ?
C15 C14 C13 118.2(5) . . ?
C15 C14 C18 121.0(5) . . ?
C13 C14 C18 120.7(4) . . ?
C14 C15 C16 121.6(5) . . ?
C15 C16 C11 118.3(4) . . ?
C15 C16 C17 120.3(5) . . ?
C11 C16 C17 121.3(4) . . ?
C32 C17 C16 111.1(4) . . ?
C14 C18 P1 112.3(3) . . ?
O1 C22 C23 111.0(5) . . ?
O2 C23 C22 107.8(5) . . ?
O2 C24 C25 108.7(7) . . ?
O4 C31 C32 118.5(4) . . ?
O4 C31 C36 120.2(4) . . ?
C32 C31 C36 121.3(5) . . ?
C33 C32 C31 117.9(4) . . ?
C33 C32 C17 121.1(4) . . ?
C31 C32 C17 120.8(4) . . ?
C32 C33 C34 123.0(4) . . ?
C33 C34 C35 116.2(5) . . ?
C33 C34 C38 121.8(4) . . ?
C35 C34 C38 122.0(4) . . ?
C36 C35 C34 123.4(5) . . ?
C35 C36 C31 117.8(4) . . ?
C35 C36 C37 120.3(4) . . ?
C31 C36 C37 121.7(4) . . ?
C36 C37 C52 110.3(4) . . ?
C41 C38 C39 106.7(5) . . ?
C41 C38 C34 111.9(4) . . ?
C39 C38 C34 111.8(4) . . ?
C41 C38 C40 108.9(5) . . ?
C39 C38 C40 110.1(5) . . ?
C34 C38 C40 107.4(4) . . ?
O4 C42 C43 119.4(5) . . ?
O5 C43 C42 111.4(6) . . ?
C45 C44 O5 111.9(7) . . ?
O6 C51 C52 118.7(4) . . ?
O6 C51 C56 119.5(4) . . ?
C52 C51 C56 121.8(4) . . ?
C51 C52 C53 118.3(4) . . ?
C51 C52 C37 122.4(4) . . ?
C53 C52 C37 119.3(4) . . ?
C52 C53 C54 121.3(5) . . ?
C55 C54 C53 118.0(4) . . ?
C55 C54 C58 122.4(4) . . ?
C53 C54 C58 119.4(4) . . ?
C54 C55 C56 123.1(4) . . ?
C55 C56 C51 117.1(4) . . ?
C55 C56 C57 120.4(4) . . ?
C51 C56 C57 122.4(4) . . ?
C56 C57 C72 111.2(4) . . ?
C54 C58 P2 114.7(3) . . ?
O6 C62 C63 109.3(4) . . ?
O7 C63 C62 108.6(4) . . ?
O7 C64 C65 108.7(5) . . ?
O9 C71 C76 120.0(4) . . ?
O9 C71 C72 118.6(4) . . ?
C76 C71 C72 121.3(4) . . ?
C73 C72 C71 118.2(4) . . ?
C73 C72 C57 121.2(4) . . ?
C71 C72 C57 120.5(4) . . ?
C72 C73 C74 122.5(5) . . ?
C75 C74 C73 117.5(4) . . ?
C75 C74 C78 122.2(5) . . ?
C73 C74 C78 120.3(5) . . ?
C76 C75 C74 122.0(4) . . ?
C75 C76 C71 118.5(4) . . ?
C75 C76 C77 120.8(4) . . ?
C71 C76 C77 120.7(4) . . ?
C12 C77 C76 112.1(4) . . ?
C81 C78 C79 112.1(12) . . ?
C81 C78 C80 110.6(10) . . ?
C79 C78 C80 97.5(9) . . ?
C81 C78 C74 114.9(6) . . ?
C79 C78 C74 109.5(6) . . ?
C80 C78 C74 110.9(5) . . ?
O9 C82 C83 106.1(4) . . ?
O10 C83 C82 108.4(4) . . ?
O10 C84 C85 109.4(4) . . ?
C116 C111 C112 119.4(5) . . ?
C116 C111 P1 119.3(4) . . ?
C112 C111 P1 121.3(4) . . ?
C113 C112 C111 119.4(5) . . ?
C114 C113 C112 120.7(6) . . ?
C113 C114 C115 120.3(6) . . ?
C114 C115 C116 120.2(6) . . ?
C111 C116 C115 120.1(5) . . ?
C122 C121 C126 118.6(5) . . ?
C122 C121 P1 124.5(4) . . ?
C126 C121 P1 116.7(4) . . ?
C123 C122 C121 120.1(5) . . ?
C124 C123 C122 120.7(6) . . ?
C123 C124 C125 120.0(5) . . ?
C126 C125 C124 119.6(5) . . ?
C125 C126 C121 121.0(5) . . ?
C132 C131 C136 118.7(4) . . ?
C132 C131 P2 117.5(3) . . ?
C136 C131 P2 123.8(4) . . ?
C131 C132 C133 120.9(4) . . ?
C134 C133 C132 119.6(5) . . ?
C135 C134 C133 119.2(5) . . ?
C134 C135 C136 121.6(5) . . ?
C135 C136 C131 119.9(5) . . ?
C142 C141 C146 119.7(5) . . ?
C142 C141 P2 117.4(4) . . ?
C146 C141 P2 122.9(4) . . ?
C141 C142 C143 119.9(5) . . ?
C144 C143 C142 120.7(6) . . ?
C145 C144 C143 119.9(6) . . ?
C144 C145 C146 120.3(6) . . ?
C145 C146 C141 119.5(5) . . ?
Cl95 C98 Cl94 110.2(3) . . ?
Cl95 C98 Cl96 111.1(3) . . ?
Cl94 C98 Cl96 110.2(3) . . ?
Cl98 C99 Cl99 111.1(4) . . ?
Cl98 C99 Cl97 108.8(4) . . ?
Cl99 C99 Cl97 109.8(4) . . ?
Cl87 C97 Cl88 109(4) . 2_657 ?
Cl87 C97 Cl89 106(3) . . ?
Cl88 C97 Cl89 65(2) 2_657 . ?
C97 Cl89 Cl88 51.2(16) . 2_657 ?
C97 Cl88 Cl89 63.4(19) 2_657 2_657 ?

loop_
_geom_bond_atom_site_label_1
_geom_bond_atom_site_label_2
_geom_bond_distance
_geom_bond_site_symmetry_2
_geom_bond_publ_flag
P1 O3 1.495(4) . ?
P1 C121 1.802(5) . ?
P1 C111 1.804(5) . ?
P1 C18 1.814(5) . ?
P2 O8 1.482(3) . ?
P2 C131 1.803(5) . ?
P2 C58 1.812(5) . ?
P2 C141 1.815(5) . ?
O1 C11 1.392(6) . ?
O1 C22 1.433(6) . ?
O2 C24 1.426(8) . ?
O2 C23 1.439(8) . ?
O4 C31 1.398(6) . ?
O4 C42 1.430(6) . ?
O5 C43 1.407(8) . ?
O5 C44 1.451(9) . ?
O6 C51 1.391(5) . ?
O6 C62 1.437(5) . ?
O7 C63 1.399(6) . ?
O7 C64 1.421(7) . ?
O9 C71 1.391(5) . ?
O9 C82 1.438(6) . ?
O10 C84 1.418(6) . ?
O10 C83 1.438(6) . ?
C11 C16 1.399(7) . ?
C11 C12 1.401(7) . ?
C12 C13 1.380(7) . ?
C12 C77 1.511(7) . ?
C13 C14 1.396(7) . ?
C14 C15 1.392(7) . ?
C14 C18 1.515(7) . ?
C15 C16 1.395(7) . ?
C16 C17 1.537(6) . ?
C17 C32 1.520(7) . ?
C22 C23 1.475(9) . ?
C24 C25 1.471(12) . ?
C31 C32 1.399(7) . ?
C31 C36 1.400(7) . ?
C32 C33 1.394(7) . ?
C33 C34 1.396(7) . ?
C34 C35 1.403(7) . ?
C34 C38 1.534(7) . ?
C35 C36 1.384(7) . ?
C36 C37 1.514(6) . ?
C37 C52 1.533(6) . ?
C38 C41 1.511(8) . ?
C38 C39 1.522(8) . ?
C38 C40 1.537(7) . ?
C42 C43 1.439(9) . ?
C44 C45 1.415(11) . ?
C51 C52 1.395(7) . ?
C51 C56 1.401(6) . ?
C52 C53 1.395(6) . ?
C53 C54 1.401(6) . ?
C54 C55 1.381(7) . ?
C54 C58 1.507(7) . ?
C55 C56 1.393(7) . ?
C56 C57 1.507(7) . ?
C57 C72 1.526(6) . ?
C62 C63 1.492(7) . ?
C64 C65 1.505(9) . ?
C71 C76 1.395(6) . ?
C71 C72 1.396(7) . ?
C72 C73 1.382(7) . ?
C73 C74 1.394(7) . ?
C74 C75 1.395(7) . ?
C74 C78 1.542(7) . ?
C75 C76 1.386(7) . ?
C76 C77 1.527(7) . ?
C78 C81 1.364(11) . ?
C78 C79 1.504(14) . ?
C78 C80 1.521(10) . ?
C82 C83 1.491(7) . ?
C84 C85 1.512(7) . ?
C111 C116 1.374(7) . ?
C111 C112 1.402(7) . ?
C112 C113 1.380(8) . ?
C113 C114 1.356(9) . ?
C114 C115 1.374(8) . ?
C115 C116 1.380(8) . ?
C121 C122 1.393(7) . ?
C121 C126 1.394(7) . ?
C122 C123 1.385(8) . ?
C123 C124 1.366(8) . ?
C124 C125 1.395(8) . ?
C125 C126 1.372(7) . ?
C131 C132 1.391(7) . ?
C131 C136 1.393(6) . ?
C132 C133 1.399(7) . ?
C133 C134 1.391(7) . ?
C134 C135 1.372(7) . ?
C135 C136 1.388(7) . ?
C141 C142 1.371(7) . ?
C141 C146 1.400(7) . ?
C142 C143 1.387(8) . ?
C143 C144 1.372(9) . ?
C144 C145 1.372(9) . ?
C145 C146 1.390(7) . ?
C98 Cl95 1.754(6) . ?
C98 Cl94 1.756(6) . ?
C98 Cl96 1.761(6) . ?
C99 Cl98 1.744(8) . ?
C99 Cl99 1.759(7) . ?
C99 Cl97 1.772(7) . ?
C97 Cl87 1.60(5) . ?
C97 Cl88 1.70(5) 2_657 ?
C97 Cl89 1.95(5) . ?
Cl89 Cl88 1.98(2) 2_657 ?
Cl88 C97 1.70(5) 2_657 ?
Cl88 Cl89 1.98(2) 2_657 ?

loop_
_geom_torsion_atom_site_label_1
_geom_torsion_atom_site_label_2
_geom_torsion_atom_site_label_3
_geom_torsion_atom_site_label_4
_geom_torsion
_geom_torsion_site_symmetry_1
_geom_torsion_site_symmetry_2
_geom_torsion_site_symmetry_3
_geom_torsion_site_symmetry_4
_geom_torsion_publ_flag
C22 O1 C11 C16 -82.9(5) . . . . ?
C22 O1 C11 C12 96.9(5) . . . . ?
O1 C11 C12 C13 -175.6(4) . . . . ?
C16 C11 C12 C13 4.2(7) . . . . ?
O1 C11 C12 C77 7.7(6) . . . . ?
C16 C11 C12 C77 -172.6(4) . . . . ?
C11 C12 C13 C14 -0.2(7) . . . . ?
C77 C12 C13 C14 176.6(4) . . . . ?
C12 C13 C14 C15 -2.3(7) . . . . ?
C12 C13 C14 C18 -178.8(4) . . . . ?
C13 C14 C15 C16 0.9(7) . . . . ?
C18 C14 C15 C16 177.5(4) . . . . ?
C14 C15 C16 C11 2.8(7) . . . . ?
C14 C15 C16 C17 -174.5(4) . . . . ?
O1 C11 C16 C15 174.4(4) . . . . ?
C12 C11 C16 C15 -5.4(7) . . . . ?
O1 C11 C16 C17 -8.4(6) . . . . ?
C12 C11 C16 C17 171.8(4) . . . . ?
C15 C16 C17 C32 68.6(6) . . . . ?
C11 C16 C17 C32 -108.6(5) . . . . ?
C15 C14 C18 P1 95.5(5) . . . . ?
C13 C14 C18 P1 -88.0(5) . . . . ?
O3 P1 C18 C14 -59.8(4) . . . . ?
C121 P1 C18 C14 172.6(3) . . . . ?
C111 P1 C18 C14 62.7(4) . . . . ?
C11 O1 C22 C23 -157.8(5) . . . . ?
C24 O2 C23 C22 174.6(5) . . . . ?
O1 C22 C23 O2 76.1(6) . . . . ?
C23 O2 C24 C25 -177.0(6) . . . . ?
C42 O4 C31 C32 100.4(5) . . . . ?
C42 O4 C31 C36 -81.2(5) . . . . ?
O4 C31 C32 C33 -175.5(4) . . . . ?
C36 C31 C32 C33 6.2(6) . . . . ?
O4 C31 C32 C17 8.1(6) . . . . ?
C36 C31 C32 C17 -170.3(4) . . . . ?
C16 C17 C32 C33 -90.1(5) . . . . ?
C16 C17 C32 C31 86.2(5) . . . . ?
C31 C32 C33 C34 -1.2(6) . . . . ?
C17 C32 C33 C34 175.3(4) . . . . ?
C32 C33 C34 C35 -3.6(6) . . . . ?
C32 C33 C34 C38 175.2(4) . . . . ?
C33 C34 C35 C36 3.8(6) . . . . ?
C38 C34 C35 C36 -175.0(4) . . . . ?
C34 C35 C36 C31 0.9(6) . . . . ?
C34 C35 C36 C37 -174.4(4) . . . . ?
O4 C31 C36 C35 175.6(4) . . . . ?
C32 C31 C36 C35 -6.1(6) . . . . ?
O4 C31 C36 C37 -9.1(6) . . . . ?
C32 C31 C36 C37 169.2(4) . . . . ?
C35 C36 C37 C52 92.2(5) . . . . ?
C31 C36 C37 C52 -83.0(5) . . . . ?
C33 C34 C38 C41 148.0(5) . . . . ?
C35 C34 C38 C41 -33.2(6) . . . . ?
C33 C34 C38 C39 28.4(6) . . . . ?
C35 C34 C38 C39 -152.9(5) . . . . ?
C33 C34 C38 C40 -92.5(6) . . . . ?
C35 C34 C38 C40 86.2(6) . . . . ?
C31 O4 C42 C43 -65.5(7) . . . . ?
C44 O5 C43 C42 -176.9(6) . . . . ?
O4 C42 C43 O5 -70.5(8) . . . . ?
C43 O5 C44 C45 -166.2(7) . . . . ?
C62 O6 C51 C52 87.7(5) . . . . ?
C62 O6 C51 C56 -93.1(5) . . . . ?
O6 C51 C52 C53 -173.5(4) . . . . ?
C56 C51 C52 C53 7.3(6) . . . . ?
O6 C51 C52 C37 9.4(6) . . . . ?
C56 C51 C52 C37 -169.8(4) . . . . ?
C36 C37 C52 C51 109.8(5) . . . . ?
C36 C37 C52 C53 -67.2(5) . . . . ?
C51 C52 C53 C54 -3.2(6) . . . . ?
C37 C52 C53 C54 173.9(4) . . . . ?
C52 C53 C54 C55 -1.6(6) . . . . ?
C52 C53 C54 C58 -176.4(4) . . . . ?
C53 C54 C55 C56 2.6(7) . . . . ?
C58 C54 C55 C56 177.3(4) . . . . ?
C54 C55 C56 C51 1.2(7) . . . . ?
C54 C55 C56 C57 -175.8(4) . . . . ?
O6 C51 C56 C55 174.5(4) . . . . ?
C52 C51 C56 C55 -6.3(6) . . . . ?
O6 C51 C56 C57 -8.5(6) . . . . ?
C52 C51 C56 C57 170.7(4) . . . . ?
C55 C56 C57 C72 64.4(6) . . . . ?
C51 C56 C57 C72 -112.4(5) . . . . ?
C55 C54 C58 P2 82.3(5) . . . . ?
C53 C54 C58 P2 -103.1(4) . . . . ?
O8 P2 C58 C54 52.7(4) . . . . ?
C131 P2 C58 C54 175.4(3) . . . . ?
C141 P2 C58 C54 -71.7(4) . . . . ?
C51 O6 C62 C63 154.4(4) . . . . ?
C64 O7 C63 C62 -177.5(4) . . . . ?
O6 C62 C63 O7 -69.0(5) . . . . ?
C63 O7 C64 C65 175.0(5) . . . . ?
C82 O9 C71 C76 -90.2(5) . . . . ?
C82 O9 C71 C72 94.3(5) . . . . ?
O9 C71 C72 C73 177.1(4) . . . . ?
C76 C71 C72 C73 1.7(7) . . . . ?
O9 C71 C72 C57 0.7(7) . . . . ?
C76 C71 C72 C57 -174.7(4) . . . . ?
C56 C57 C72 C73 -98.3(5) . . . . ?
C56 C57 C72 C71 78.0(6) . . . . ?
C71 C72 C73 C74 -0.1(8) . . . . ?
C57 C72 C73 C74 176.3(5) . . . . ?
C72 C73 C74 C75 -0.3(8) . . . . ?
C72 C73 C74 C78 -179.7(5) . . . . ?
C73 C74 C75 C76 -0.9(8) . . . . ?
C78 C74 C75 C76 178.5(5) . . . . ?
C74 C75 C76 C71 2.4(8) . . . . ?
C74 C75 C76 C77 -175.1(5) . . . . ?
O9 C71 C76 C75 -178.2(4) . . . . ?
C72 C71 C76 C75 -2.8(7) . . . . ?
O9 C71 C76 C77 -0.7(7) . . . . ?
C72 C71 C76 C77 174.7(4) . . . . ?
C13 C12 C77 C76 -70.2(5) . . . . ?
C11 C12 C77 C76 106.5(5) . . . . ?
C75 C76 C77 C12 100.9(5) . . . . ?
C71 C76 C77 C12 -76.5(6) . . . . ?
C75 C74 C78 C81 -0.5(15) . . . . ?
C73 C74 C78 C81 178.8(13) . . . . ?
C75 C74 C78 C79 126.7(10) . . . . ?
C73 C74 C78 C79 -53.9(10) . . . . ?
C75 C74 C78 C80 -126.8(7) . . . . ?
C73 C74 C78 C80 52.6(9) . . . . ?
C71 O9 C82 C83 -175.3(4) . . . . ?
C84 O10 C83 C82 -179.1(4) . . . . ?
O9 C82 C83 O10 -174.2(4) . . . . ?
C83 O10 C84 C85 -179.9(4) . . . . ?
O3 P1 C111 C116 10.9(5) . . . . ?
C121 P1 C111 C116 134.3(4) . . . . ?
C18 P1 C111 C116 -113.1(4) . . . . ?
O3 P1 C111 C112 -169.3(4) . . . . ?
C121 P1 C111 C112 -45.9(5) . . . . ?
C18 P1 C111 C112 66.6(5) . . . . ?
C116 C111 C112 C113 1.1(8) . . . . ?
P1 C111 C112 C113 -178.7(5) . . . . ?
C111 C112 C113 C114 -1.4(10) . . . . ?
C112 C113 C114 C115 1.2(11) . . . . ?
C113 C114 C115 C116 -0.6(10) . . . . ?
C112 C111 C116 C115 -0.5(8) . . . . ?
P1 C111 C116 C115 179.3(5) . . . . ?
C114 C115 C116 C111 0.3(10) . . . . ?
O3 P1 C121 C122 -139.0(4) . . . . ?
C111 P1 C121 C122 99.7(5) . . . . ?
C18 P1 C121 C122 -11.8(5) . . . . ?
O3 P1 C121 C126 45.3(5) . . . . ?
C111 P1 C121 C126 -76.0(4) . . . . ?
C18 P1 C121 C126 172.5(4) . . . . ?
C126 C121 C122 C123 1.8(8) . . . . ?
P1 C121 C122 C123 -173.9(4) . . . . ?
C121 C122 C123 C124 -0.5(9) . . . . ?
C122 C123 C124 C125 0.1(9) . . . . ?
C123 C124 C125 C126 -1.2(9) . . . . ?
C124 C125 C126 C121 2.6(9) . . . . ?
C122 C121 C126 C125 -2.9(8) . . . . ?
P1 C121 C126 C125 173.1(4) . . . . ?
O8 P2 C131 C132 45.3(4) . . . . ?
C58 P2 C131 C132 -77.9(4) . . . . ?
C141 P2 C131 C132 168.9(4) . . . . ?
O8 P2 C131 C136 -134.6(4) . . . . ?
C58 P2 C131 C136 102.2(4) . . . . ?
C141 P2 C131 C136 -11.0(4) . . . . ?
C136 C131 C132 C133 -0.6(7) . . . . ?
P2 C131 C132 C133 179.5(4) . . . . ?
C131 C132 C133 C134 0.3(7) . . . . ?
C132 C133 C134 C135 0.1(7) . . . . ?
C133 C134 C135 C136 -0.3(7) . . . . ?
C134 C135 C136 C131 0.1(7) . . . . ?
C132 C131 C136 C135 0.4(7) . . . . ?
P2 C131 C136 C135 -179.7(3) . . . . ?
O8 P2 C141 C142 17.9(5) . . . . ?
C131 P2 C141 C142 -105.6(4) . . . . ?
C58 P2 C141 C142 142.8(4) . . . . ?
O8 P2 C141 C146 -164.0(4) . . . . ?
C131 P2 C141 C146 72.5(5) . . . . ?
C58 P2 C141 C146 -39.1(5) . . . . ?
C146 C141 C142 C143 0.8(8) . . . . ?
P2 C141 C142 C143 178.9(4) . . . . ?
C141 C142 C143 C144 -0.3(9) . . . . ?
C142 C143 C144 C145 0.1(10) . . . . ?
C143 C144 C145 C146 -0.4(9) . . . . ?
C144 C145 C146 C141 0.9(8) . . . . ?
C142 C141 C146 C145 -1.1(8) . . . . ?
P2 C141 C146 C145 -179.1(4) . . . . ?
Cl87 C97 Cl89 Cl88 -104(4) . . . 2_657 ?
